data_4305449
loop_
_publ_author_name
'Travis Owen'
'Fernande Grandjean'
'Gary J. Long'
'Konstantin V. Domasevitch'
'Nikolay Gerasimchuk'

_publ_contact_author_address
; 
 Department of Chemistry, 
 Temple Hall 456, 
 Missouri State University, 
 Springfield, MO 65897, USA. 
;
_publ_contact_author_email NNGerasimchuk@missouristate.edu
_publ_contact_author_fax '1 417 836 5507'
_publ_contact_author_name 'Prof. Nikolay Gerasimchuk'
_publ_contact_author_phone '1 417 836 5165'
_publ_section_title
;
Synthesis and Characterization of Two Intensely Colored
Tris(benzoylcyanoxime)iron(II) Anionic Complexes
;
_journal_name_full 'Inorganic Chemistry'
_journal_page_first 8704
_journal_page_last 8713
_journal_paper_doi 10.1021/ic8004322
_journal_volume 47
_journal_year 2008
_chemical_compound_source 'synthesized new Fe(II) complex'
_chemical_formula_moiety 'C27 H15 Fe N6 O6, C24 H20 P'
_chemical_formula_sum 'C51 H35 Fe N6 O6 P'
_chemical_formula_weight 914.67
_chemical_melting_point 'oxidizes upon heating on air up to 100 C'
_chemical_name_common 'tris[benzoylcyanoximato]iron(II)}, PPh4 salt'
_chemical_name_systematic
; 
 Tetraphenylphosphonium salt of fac{tris[benzoylcyanoximato{Iron(II)]}
;
_space_group_IT_number 14
_symmetry_cell_setting monoclinic
_symmetry_Int_Tables_number 14
_symmetry_space_group_name_Hall '-P 2yn'
_symmetry_space_group_name_H-M 'P 1 21/n 1'
_atom_sites_solution_hydrogens geom
_atom_sites_solution_primary direct
_atom_sites_solution_secondary difmap
_audit_creation_method SHELXL-97
_cell_angle_alpha 90.00
_cell_angle_beta 92.4370(10)
_cell_angle_gamma 90.00
_cell_formula_units_Z 4
_cell_length_a 12.2043(12)
_cell_length_b 25.991(3)
_cell_length_c 13.8507(13)
_cell_measurement_reflns_used 317
_cell_measurement_temperature 155(2)
_cell_measurement_theta_max 27.021
_cell_measurement_theta_min 2.182
_cell_volume 4389.5(8)
_computing_cell_refinement 'SAINT (Bruker, 1998)'
_computing_data_collection 'SMART (Bruker, 1998)'
_computing_data_reduction 'SAINT (Bruker, 1998)'
_computing_molecular_graphics 'ORTEP-III (Burnett & Johnson, 1996)'
_computing_publication_material 'CIFTAB (Sheldrick, 1997)'
_computing_structure_refinement 'SHELXL-97 (Sheldrick, 1997)'
_computing_structure_solution 'SHELXS-97 (Sheldrick, 1990)'
_diffrn_ambient_temperature 155(2)
_diffrn_measured_fraction_theta_full 1.000
_diffrn_measured_fraction_theta_max 1.000
_diffrn_measurement_device_type 'Bruker APEX2 CCD area detector'
_diffrn_measurement_method 'omega scans'
_diffrn_radiation_monochromator graphite
_diffrn_radiation_source 'fine-focus sealed tube'
_diffrn_radiation_type MoK\a
_diffrn_radiation_wavelength 0.71073
_diffrn_reflns_av_R_equivalents 0.0480
_diffrn_reflns_av_sigmaI/netI 0.0350
_diffrn_reflns_limit_h_max 15
_diffrn_reflns_limit_h_min -15
_diffrn_reflns_limit_k_max 32
_diffrn_reflns_limit_k_min -32
_diffrn_reflns_limit_l_max 17
_diffrn_reflns_limit_l_min -17
_diffrn_reflns_number 45003
_diffrn_reflns_theta_full 26.37
_diffrn_reflns_theta_max 26.37
_diffrn_reflns_theta_min 1.57
_diffrn_standards_decay_% 0.0
_exptl_absorpt_coefficient_mu 0.439
_exptl_absorpt_correction_T_max 0.9370
_exptl_absorpt_correction_T_min 0.7633
_exptl_absorpt_correction_type numerical
_exptl_absorpt_process_details 'SADABS (Bruker AXS, 2005)'
_exptl_crystal_colour blue-purple
_exptl_crystal_density_diffrn 1.384
_exptl_crystal_density_meas ?
_exptl_crystal_density_method .
_exptl_crystal_description plate
_exptl_crystal_F_000 1888
_exptl_crystal_size_max 0.45
_exptl_crystal_size_mid 0.25
_exptl_crystal_size_min 0.15
_refine_diff_density_max 0.371
_refine_diff_density_min -0.385
_refine_diff_density_rms 0.046
_refine_ls_extinction_method none
_refine_ls_goodness_of_fit_ref 1.020
_refine_ls_hydrogen_treatment noref
_refine_ls_matrix_type full
_refine_ls_number_parameters 586
_refine_ls_number_reflns 9000
_refine_ls_number_restraints 0
_refine_ls_restrained_S_all 1.020
_refine_ls_R_factor_all 0.0466
_refine_ls_R_factor_gt 0.0329
_refine_ls_shift/su_max 0.001
_refine_ls_shift/su_mean 0.000
_refine_ls_structure_factor_coef Fsqd
_refine_ls_weighting_details 'calc w=1/[\s^2^(Fo^2^)+(0.0308P)^2^+2.2454P] where P=(Fo^2^+2Fc^2^)/3'
_refine_ls_weighting_scheme calc
_refine_ls_wR_factor_gt 0.0759
_refine_ls_wR_factor_ref 0.0837
_reflns_number_gt 7255
_reflns_number_total 9000
_reflns_threshold_expression >4sigma(I)
_cod_data_source_file ic8004322_si_003.cif
_cod_data_source_block febco3-155k-1
_cod_depositor_comments
;
The following automatic conversions were performed:
'_symmetry_cell_setting' value 'Monoclinic' changed to 'monoclinic'
according to '/home/saulius/struct/CIF-dictionaries/cif_core.dic'
dictionary named 'cif_core.dic' version 2.4.1 from 2010-06-29.

Automatic conversion script
Id: cif_fix_enum 1527 2010-12-29 10:47:43Z saulius 
;
_cod_original_cell_volume 4389.4(8)
_cod_original_sg_symbol_Hall '-P 2yn '
_cod_original_sg_symbol_H-M 'P 1 21/n 1 '
_cod_database_code 4305449

loop_
_symmetry_equiv_pos_as_xyz
'x, y, z'
'-x+1/2, y+1/2, -z+1/2'
'-x, -y, -z'
'x-1/2, -y-1/2, z-1/2'

loop_
_atom_site_label
_atom_site_type_symbol
_atom_site_fract_x
_atom_site_fract_y
_atom_site_fract_z
_atom_site_U_iso_or_equiv
_atom_site_adp_type
_atom_site_occupancy
_atom_site_symmetry_multiplicity
_atom_site_calc_flag
_atom_site_refinement_flags
_atom_site_disorder_assembly
_atom_site_disorder_group
C1 C 0.40919(13) 0.06357(7) 0.22807(12) 0.0233(4) Uani 1 1 d . . .
C2 C 0.32947(14) 0.09082(7) 0.17051(13) 0.0269(4) Uani 1 1 d . . .
C3 C 0.39532(13) 0.01546(6) 0.27479(12) 0.0231(4) Uani 1 1 d . . .
C4 C 0.30010(13) -0.01890(6) 0.25904(12) 0.0233(4) Uani 1 1 d . . .
C5 C 0.28020(15) -0.05520(7) 0.32991(13) 0.0292(4) Uani 1 1 d . . .
H5 H 0.3253 -0.0563 0.3875 0.035 Uiso 1 1 calc R . .
C6 C 0.19448(16) -0.08986(7) 0.31660(15) 0.0343(4) Uani 1 1 d . . .
H6 H 0.1815 -0.1149 0.3648 0.041 Uiso 1 1 calc R . .
C7 C 0.12797(15) -0.08813(7) 0.23339(15) 0.0351(4) Uani 1 1 d . . .
H7 H 0.0694 -0.1120 0.2245 0.042 Uiso 1 1 calc R . .
C8 C 0.14642(16) -0.05185(8) 0.16316(15) 0.0356(5) Uani 1 1 d . . .
H8 H 0.0999 -0.0505 0.1065 0.043 Uiso 1 1 calc R . .
C9 C 0.23264(15) -0.01729(7) 0.17500(14) 0.0298(4) Uani 1 1 d . . .
H9 H 0.2457 0.0074 0.1262 0.036 Uiso 1 1 calc R . .
C10 C 0.67754(14) 0.13594(6) 0.43621(12) 0.0232(4) Uani 1 1 d . . .
C11 C 0.75892(15) 0.17342(7) 0.46198(12) 0.0264(4) Uani 1 1 d . . .
C12 C 0.57650(14) 0.12642(7) 0.47963(12) 0.0237(4) Uani 1 1 d . . .
C13 C 0.53225(14) 0.15696(7) 0.55883(13) 0.0271(4) Uani 1 1 d . . .
C14 C 0.45876(16) 0.13271(8) 0.61874(14) 0.0357(4) Uani 1 1 d . . .
H14 H 0.4399 0.0976 0.6083 0.043 Uiso 1 1 calc R . .
C15 C 0.41362(18) 0.15979(9) 0.69308(15) 0.0454(5) Uani 1 1 d . . .
H15 H 0.3629 0.1434 0.7332 0.054 Uiso 1 1 calc R . .
C16 C 0.44204(18) 0.21065(9) 0.70931(15) 0.0449(5) Uani 1 1 d . . .
H16 H 0.4122 0.2288 0.7616 0.054 Uiso 1 1 calc R . .
C17 C 0.51340(18) 0.23518(8) 0.65010(15) 0.0411(5) Uani 1 1 d . . .
H17 H 0.5317 0.2703 0.6610 0.049 Uiso 1 1 calc R . .
C18 C 0.55864(16) 0.20853(7) 0.57434(14) 0.0335(4) Uani 1 1 d . . .
H18 H 0.6075 0.2255 0.5332 0.040 Uiso 1 1 calc R . .
C19 C 0.75008(13) -0.01947(6) 0.30162(12) 0.0233(4) Uani 1 1 d . . .
C20 C 0.81630(14) -0.05050(7) 0.24282(13) 0.0254(4) Uani 1 1 d . . .
C21 C 0.74557(13) -0.02023(6) 0.40369(13) 0.0236(4) Uani 1 1 d . . .
C22 C 0.81988(14) -0.05057(6) 0.46868(12) 0.0244(4) Uani 1 1 d . . .
C23 C 0.77698(15) -0.07289(7) 0.55046(14) 0.0318(4) Uani 1 1 d . . .
H23 H 0.7009 -0.0701 0.5615 0.038 Uiso 1 1 calc R . .
C24 C 0.84595(16) -0.09916(8) 0.61574(14) 0.0371(5) Uani 1 1 d . . .
H24 H 0.8166 -0.1151 0.6707 0.045 Uiso 1 1 calc R . .
C25 C 0.95730(16) -0.10214(8) 0.60109(14) 0.0348(4) Uani 1 1 d . . .
H25 H 1.0044 -0.1198 0.6463 0.042 Uiso 1 1 calc R . .
C26 C 0.99981(15) -0.07938(7) 0.52054(14) 0.0321(4) Uani 1 1 d . . .
H26 H 1.0764 -0.0811 0.5111 0.039 Uiso 1 1 calc R . .
C27 C 0.93147(14) -0.05403(7) 0.45330(13) 0.0275(4) Uani 1 1 d . . .
H27 H 0.9608 -0.0392 0.3973 0.033 Uiso 1 1 calc R . .
C28 C 0.67655(14) 0.23783(7) 0.09984(13) 0.0255(4) Uani 1 1 d . . .
C29 C 0.62442(16) 0.28489(7) 0.07984(14) 0.0330(4) Uani 1 1 d . . .
H29 H 0.6101 0.2953 0.0148 0.040 Uiso 1 1 calc R . .
C30 C 0.59390(17) 0.31610(7) 0.15447(15) 0.0380(5) Uani 1 1 d . . .
H30 H 0.5585 0.3480 0.1407 0.046 Uiso 1 1 calc R . .
C31 C 0.61454(17) 0.30118(8) 0.24931(15) 0.0369(5) Uani 1 1 d . . .
H31 H 0.5939 0.3229 0.3006 0.044 Uiso 1 1 calc R . .
C32 C 0.66515(17) 0.25466(8) 0.26924(14) 0.0361(5) Uani 1 1 d . . .
H32 H 0.6785 0.2444 0.3345 0.043 Uiso 1 1 calc R . .
C33 C 0.69655(15) 0.22295(7) 0.19543(13) 0.0293(4) Uani 1 1 d . . .
H33 H 0.7317 0.1911 0.2099 0.035 Uiso 1 1 calc R . .
C34 C 0.75278(14) 0.23236(7) -0.09774(13) 0.0254(4) Uani 1 1 d . . .
C35 C 0.74083(15) 0.21163(7) -0.18997(13) 0.0316(4) Uani 1 1 d . . .
H35 H 0.6972 0.1818 -0.2012 0.038 Uiso 1 1 calc R . .
C36 C 0.79318(17) 0.23488(8) -0.26557(14) 0.0374(5) Uani 1 1 d . . .
H36 H 0.7857 0.2206 -0.3287 0.045 Uiso 1 1 calc R . .
C37 C 0.85579(16) 0.27836(8) -0.24992(14) 0.0356(4) Uani 1 1 d . . .
H37 H 0.8921 0.2937 -0.3020 0.043 Uiso 1 1 calc R . .
C38 C 0.86587(17) 0.29970(8) -0.15855(14) 0.0360(4) Uani 1 1 d . . .
H38 H 0.9078 0.3302 -0.1483 0.043 Uiso 1 1 calc R . .
C39 C 0.81523(15) 0.27690(7) -0.08205(14) 0.0319(4) Uani 1 1 d . . .
H39 H 0.8228 0.2914 -0.0192 0.038 Uiso 1 1 calc R . .
C40 C 0.81973(14) 0.15308(7) 0.03644(12) 0.0243(4) Uani 1 1 d . . .
C41 C 0.80390(15) 0.11223(7) 0.09925(14) 0.0315(4) Uani 1 1 d . . .
H41 H 0.7335 0.1061 0.1235 0.038 Uiso 1 1 calc R . .
C42 C 0.89149(17) 0.08055(8) 0.12624(15) 0.0371(5) Uani 1 1 d . . .
H42 H 0.8808 0.0525 0.1689 0.045 Uiso 1 1 calc R . .
C43 C 0.99388(16) 0.08950(8) 0.09155(15) 0.0356(4) Uani 1 1 d . . .
H43 H 1.0536 0.0679 0.1112 0.043 Uiso 1 1 calc R . .
C44 C 1.01025(15) 0.12964(8) 0.02835(14) 0.0351(4) Uani 1 1 d . . .
H44 H 1.0809 0.1354 0.0041 0.042 Uiso 1 1 calc R . .
C45 C 0.92380(14) 0.16150(7) 0.00034(13) 0.0296(4) Uani 1 1 d . . .
H45 H 0.9350 0.1890 -0.0433 0.035 Uiso 1 1 calc R . .
C46 C 0.58823(14) 0.15863(7) -0.02968(13) 0.0270(4) Uani 1 1 d . . .
C47 C 0.48553(15) 0.18197(8) -0.02662(13) 0.0302(4) Uani 1 1 d . . .
H47 H 0.4797 0.2172 -0.0094 0.036 Uiso 1 1 calc R . .
C48 C 0.39241(16) 0.15345(9) -0.04883(14) 0.0379(5) Uani 1 1 d . . .
H48 H 0.3223 0.1692 -0.0469 0.045 Uiso 1 1 calc R . .
C49 C 0.40057(17) 0.10221(9) -0.07376(15) 0.0417(5) Uani 1 1 d . . .
H49 H 0.3359 0.0827 -0.0876 0.050 Uiso 1 1 calc R . .
C50 C 0.50141(18) 0.07921(9) -0.07866(17) 0.0474(6) Uani 1 1 d . . .
H50 H 0.5065 0.0441 -0.0968 0.057 Uiso 1 1 calc R . .
C51 C 0.59611(17) 0.10737(8) -0.05715(16) 0.0413(5) Uani 1 1 d . . .
H51 H 0.6660 0.0916 -0.0612 0.050 Uiso 1 1 calc R . .
Fe1 Fe 0.592684(19) 0.050230(9) 0.345409(17) 0.02148(7) Uani 1 1 d . . .
N1 N 0.50914(11) 0.08596(5) 0.25087(10) 0.0224(3) Uani 1 1 d . . .
N2 N 0.26322(13) 0.11356(7) 0.12750(13) 0.0383(4) Uani 1 1 d . . .
N3 N 0.69881(11) 0.10126(5) 0.36355(10) 0.0226(3) Uani 1 1 d . . .
N4 N 0.82546(14) 0.20288(7) 0.48176(12) 0.0390(4) Uani 1 1 d . . .
N5 N 0.67353(11) 0.01312(5) 0.25817(10) 0.0225(3) Uani 1 1 d . . .
N6 N 0.86636(13) -0.07521(7) 0.19237(12) 0.0363(4) Uani 1 1 d . . .
O1 O 0.53281(10) 0.12788(5) 0.21230(9) 0.0291(3) Uani 1 1 d . . .
O2 O 0.47168(9) 0.00144(4) 0.33422(8) 0.0244(3) Uani 1 1 d . . .
O3 O 0.78679(9) 0.10562(5) 0.32105(9) 0.0298(3) Uani 1 1 d . . .
O4 O 0.52189(9) 0.08788(4) 0.44836(8) 0.0245(3) Uani 1 1 d . . .
O5 O 0.66447(10) 0.01475(5) 0.16783(8) 0.0279(3) Uani 1 1 d . . .
O6 O 0.67184(9) 0.00694(5) 0.44091(8) 0.0248(3) Uani 1 1 d . . .
P1 P 0.70845(4) 0.195522(17) 0.00254(3) 0.02360(10) Uani 1 1 d . . .

loop_
_atom_site_aniso_label
_atom_site_aniso_U_11
_atom_site_aniso_U_22
_atom_site_aniso_U_33
_atom_site_aniso_U_23
_atom_site_aniso_U_13
_atom_site_aniso_U_12
C1 0.0197(8) 0.0249(9) 0.0250(9) 0.0005(7) -0.0017(7) 0.0003(7)
C2 0.0245(9) 0.0266(9) 0.0294(9) 0.0027(8) 0.0003(7) -0.0047(7)
C3 0.0216(8) 0.0235(9) 0.0241(9) -0.0015(7) -0.0011(7) 0.0022(7)
C4 0.0203(8) 0.0225(9) 0.0271(9) -0.0027(7) -0.0001(7) 0.0004(7)
C5 0.0291(9) 0.0292(10) 0.0289(10) 0.0007(8) -0.0025(7) -0.0021(8)
C6 0.0347(11) 0.0302(10) 0.0382(11) 0.0025(9) 0.0037(8) -0.0067(8)
C7 0.0249(10) 0.0307(10) 0.0495(12) -0.0058(9) 0.0006(8) -0.0056(8)
C8 0.0294(10) 0.0351(11) 0.0411(11) -0.0037(9) -0.0111(8) -0.0019(8)
C9 0.0300(10) 0.0278(10) 0.0311(10) 0.0014(8) -0.0054(8) -0.0021(8)
C10 0.0244(9) 0.0219(9) 0.0227(9) -0.0008(7) -0.0045(7) 0.0002(7)
C11 0.0292(9) 0.0267(9) 0.0229(9) 0.0006(7) -0.0014(7) 0.0002(8)
C12 0.0251(9) 0.0225(9) 0.0231(9) 0.0033(7) -0.0043(7) 0.0042(7)
C13 0.0254(9) 0.0306(10) 0.0249(9) 0.0006(8) -0.0039(7) 0.0071(7)
C14 0.0373(11) 0.0394(11) 0.0306(10) 0.0019(9) 0.0036(8) 0.0047(9)
C15 0.0443(13) 0.0585(15) 0.0340(11) 0.0049(11) 0.0108(9) 0.0119(11)
C16 0.0477(13) 0.0593(15) 0.0276(11) -0.0079(10) -0.0013(9) 0.0216(11)
C17 0.0485(13) 0.0370(11) 0.0368(11) -0.0091(9) -0.0095(9) 0.0152(10)
C18 0.0360(10) 0.0334(10) 0.0309(10) -0.0029(8) -0.0021(8) 0.0061(8)
C19 0.0209(8) 0.0224(9) 0.0263(9) -0.0010(7) -0.0018(7) 0.0013(7)
C20 0.0230(9) 0.0259(9) 0.0267(9) 0.0021(8) -0.0049(7) -0.0002(7)
C21 0.0216(8) 0.0202(8) 0.0287(9) -0.0004(7) -0.0024(7) -0.0019(7)
C22 0.0254(9) 0.0223(9) 0.0251(9) -0.0016(7) -0.0029(7) 0.0014(7)
C23 0.0269(10) 0.0374(11) 0.0311(10) 0.0015(8) 0.0000(8) 0.0042(8)
C24 0.0386(11) 0.0430(12) 0.0294(10) 0.0079(9) -0.0010(8) 0.0040(9)
C25 0.0348(11) 0.0359(11) 0.0326(10) 0.0031(9) -0.0100(8) 0.0082(9)
C26 0.0234(9) 0.0360(11) 0.0362(11) -0.0037(9) -0.0055(8) 0.0043(8)
C27 0.0256(9) 0.0281(9) 0.0284(9) -0.0015(8) -0.0023(7) -0.0010(7)
C28 0.0240(9) 0.0232(9) 0.0292(9) -0.0009(7) -0.0007(7) -0.0019(7)
C29 0.0395(11) 0.0296(10) 0.0297(10) 0.0039(8) -0.0021(8) 0.0048(8)
C30 0.0483(12) 0.0250(10) 0.0406(12) 0.0011(9) 0.0031(9) 0.0100(9)
C31 0.0473(12) 0.0291(10) 0.0346(11) -0.0038(9) 0.0072(9) 0.0031(9)
C32 0.0468(12) 0.0324(10) 0.0291(10) 0.0020(8) 0.0031(9) 0.0025(9)
C33 0.0328(10) 0.0226(9) 0.0325(10) 0.0025(8) -0.0001(8) 0.0005(7)
C34 0.0240(9) 0.0249(9) 0.0270(9) 0.0014(7) -0.0025(7) 0.0025(7)
C35 0.0332(10) 0.0293(10) 0.0319(10) -0.0010(8) -0.0043(8) -0.0024(8)
C36 0.0452(12) 0.0401(11) 0.0266(10) -0.0030(9) -0.0035(9) -0.0013(9)
C37 0.0384(11) 0.0386(11) 0.0299(10) 0.0065(9) 0.0021(8) 0.0005(9)
C38 0.0404(11) 0.0310(10) 0.0363(11) 0.0023(9) -0.0008(9) -0.0084(9)
C39 0.0361(10) 0.0293(10) 0.0299(10) -0.0002(8) -0.0030(8) -0.0054(8)
C40 0.0240(9) 0.0220(9) 0.0267(9) -0.0020(7) -0.0023(7) 0.0008(7)
C41 0.0303(10) 0.0287(10) 0.0359(11) 0.0035(8) 0.0054(8) 0.0017(8)
C42 0.0402(11) 0.0323(11) 0.0390(11) 0.0084(9) 0.0038(9) 0.0065(9)
C43 0.0292(10) 0.0373(11) 0.0397(11) 0.0015(9) -0.0039(8) 0.0088(8)
C44 0.0250(10) 0.0409(11) 0.0395(11) 0.0001(9) 0.0012(8) -0.0001(8)
C45 0.0273(9) 0.0308(10) 0.0304(10) 0.0019(8) -0.0002(7) -0.0017(8)
C46 0.0248(9) 0.0285(9) 0.0276(9) -0.0030(8) -0.0002(7) -0.0048(7)
C47 0.0271(9) 0.0338(10) 0.0293(10) 0.0031(8) -0.0010(7) 0.0011(8)
C48 0.0258(10) 0.0536(13) 0.0339(11) 0.0032(10) -0.0018(8) -0.0021(9)
C49 0.0328(11) 0.0571(14) 0.0347(11) -0.0037(10) -0.0037(9) -0.0179(10)
C50 0.0414(12) 0.0414(13) 0.0592(15) -0.0166(11) -0.0013(11) -0.0122(10)
C51 0.0293(10) 0.0356(11) 0.0588(14) -0.0148(10) -0.0009(9) -0.0024(9)
Fe1 0.01902(12) 0.02108(13) 0.02401(13) -0.00038(10) -0.00288(9) 0.00065(10)
N1 0.0210(7) 0.0212(7) 0.0248(7) -0.0002(6) 0.0007(6) 0.0006(6)
N2 0.0285(9) 0.0406(10) 0.0448(10) 0.0146(8) -0.0077(7) -0.0010(7)
N3 0.0210(7) 0.0247(7) 0.0219(7) 0.0015(6) -0.0029(6) 0.0024(6)
N4 0.0403(10) 0.0360(9) 0.0401(10) -0.0043(8) -0.0038(8) -0.0105(8)
N5 0.0221(7) 0.0205(7) 0.0246(8) 0.0000(6) -0.0035(6) -0.0034(6)
N6 0.0347(9) 0.0396(10) 0.0345(9) -0.0046(8) -0.0015(7) 0.0081(8)
O1 0.0273(7) 0.0226(6) 0.0373(7) 0.0079(6) -0.0017(5) -0.0026(5)
O2 0.0225(6) 0.0224(6) 0.0278(6) 0.0029(5) -0.0039(5) 0.0000(5)
O3 0.0209(6) 0.0378(7) 0.0311(7) -0.0036(6) 0.0041(5) -0.0046(5)
O4 0.0222(6) 0.0245(6) 0.0266(6) 0.0006(5) -0.0009(5) 0.0009(5)
O5 0.0327(7) 0.0298(7) 0.0206(6) -0.0011(5) -0.0047(5) 0.0006(5)
O6 0.0222(6) 0.0267(6) 0.0253(6) -0.0004(5) -0.0019(5) 0.0033(5)
P1 0.0222(2) 0.0217(2) 0.0266(2) -0.00081(18) -0.00194(17) -0.00044(17)

loop_
_atom_type_symbol
_atom_type_description
_atom_type_scat_dispersion_real
_atom_type_scat_dispersion_imag
_atom_type_scat_source
C C 0.0033 0.0016 'International Tables Vol C Tables 4.2.6.8 and 6.1.1.4'
H H 0.0000 0.0000 'International Tables Vol C Tables 4.2.6.8 and 6.1.1.4'
N N 0.0061 0.0033 'International Tables Vol C Tables 4.2.6.8 and 6.1.1.4'
O O 0.0106 0.0060 'International Tables Vol C Tables 4.2.6.8 and 6.1.1.4'
P P 0.1023 0.0942 'International Tables Vol C Tables 4.2.6.8 and 6.1.1.4'
Fe Fe 0.3463 0.8444 'International Tables Vol C Tables 4.2.6.8 and 6.1.1.4'

loop_
_geom_angle_atom_site_label_1
_geom_angle_atom_site_label_2
_geom_angle_atom_site_label_3
_geom_angle
_geom_angle_site_symmetry_1
_geom_angle_site_symmetry_3
_geom_angle_publ_flag
N1 C1 C2 119.83(15) . . yes
N1 C1 C3 112.90(14) . . yes
C2 C1 C3 127.02(15) . . yes
N2 C2 C1 177.1(2) . . yes
O2 C3 C1 116.69(15) . . yes
O2 C3 C4 118.29(15) . . yes
C1 C3 C4 125.02(15) . . yes
C5 C4 C9 119.60(16) . . yes
C5 C4 C3 117.83(15) . . yes
C9 C4 C3 122.53(16) . . yes
C6 C5 C4 120.02(17) . . yes
C6 C5 H5 120.0 . . no
C4 C5 H5 120.0 . . no
C7 C6 C5 120.18(18) . . yes
C7 C6 H6 119.9 . . no
C5 C6 H6 119.9 . . no
C8 C7 C6 120.16(18) . . yes
C8 C7 H7 119.9 . . no
C6 C7 H7 119.9 . . no
C7 C8 C9 120.30(18) . . yes
C7 C8 H8 119.9 . . no
C9 C8 H8 119.9 . . no
C8 C9 C4 119.73(17) . . yes
C8 C9 H9 120.1 . . no
C4 C9 H9 120.1 . . no
N3 C10 C12 112.87(15) . . yes
N3 C10 C11 118.48(15) . . yes
C12 C10 C11 128.52(16) . . yes
N4 C11 C10 178.7(2) . . yes
O4 C12 C10 116.55(15) . . yes
O4 C12 C13 118.36(15) . . yes
C10 C12 C13 125.08(16) . . yes
C18 C13 C14 119.50(18) . . yes
C18 C13 C12 122.88(17) . . yes
C14 C13 C12 117.60(17) . . yes
C15 C14 C13 119.9(2) . . yes
C15 C14 H14 120.0 . . no
C13 C14 H14 120.0 . . no
C14 C15 C16 120.2(2) . . yes
C14 C15 H15 119.9 . . no
C16 C15 H15 119.9 . . no
C17 C16 C15 120.4(2) . . yes
C17 C16 H16 119.8 . . no
C15 C16 H16 119.8 . . no
C16 C17 C18 120.0(2) . . yes
C16 C17 H17 120.0 . . no
C18 C17 H17 120.0 . . no
C17 C18 C13 119.91(19) . . yes
C17 C18 H18 120.0 . . no
C13 C18 H18 120.0 . . no
N5 C19 C21 112.90(15) . . yes
N5 C19 C20 119.27(15) . . yes
C21 C19 C20 127.62(16) . . yes
N6 C20 C19 177.10(19) . . yes
O6 C21 C19 117.09(15) . . yes
O6 C21 C22 118.44(15) . . yes
C19 C21 C22 124.47(15) . . yes
C27 C22 C23 120.11(16) . . yes
C27 C22 C21 121.39(16) . . yes
C23 C22 C21 118.34(16) . . yes
C24 C23 C22 119.70(17) . . yes
C24 C23 H23 120.2 . . no
C22 C23 H23 120.2 . . no
C25 C24 C23 120.25(19) . . yes
C25 C24 H24 119.9 . . no
C23 C24 H24 119.9 . . no
C26 C25 C24 119.90(17) . . yes
C26 C25 H25 120.1 . . no
C24 C25 H25 120.1 . . no
C25 C26 C27 120.55(17) . . yes
C25 C26 H26 119.7 . . no
C27 C26 H26 119.7 . . no
C26 C27 C22 119.47(17) . . yes
C26 C27 H27 120.3 . . no
C22 C27 H27 120.3 . . no
C33 C28 C29 119.40(17) . . yes
C33 C28 P1 120.63(13) . . yes
C29 C28 P1 119.84(14) . . yes
C30 C29 C28 120.05(18) . . yes
C30 C29 H29 120.0 . . no
C28 C29 H29 120.0 . . no
C29 C30 C31 120.24(18) . . yes
C29 C30 H30 119.9 . . no
C31 C30 H30 119.9 . . no
C32 C31 C30 119.84(19) . . yes
C32 C31 H31 120.1 . . no
C30 C31 H31 120.1 . . no
C33 C32 C31 120.74(18) . . yes
C33 C32 H32 119.6 . . no
C31 C32 H32 119.6 . . no
C32 C33 C28 119.74(17) . . yes
C32 C33 H33 120.1 . . no
C28 C33 H33 120.1 . . no
C35 C34 C39 119.97(17) . . yes
C35 C34 P1 118.89(14) . . yes
C39 C34 P1 120.21(14) . . yes
C36 C35 C34 119.45(18) . . yes
C36 C35 H35 120.3 . . no
C34 C35 H35 120.3 . . no
C37 C36 C35 120.59(18) . . yes
C37 C36 H36 119.7 . . no
C35 C36 H36 119.7 . . no
C36 C37 C38 120.07(19) . . yes
C36 C37 H37 120.0 . . no
C38 C37 H37 120.0 . . no
C37 C38 C39 120.28(18) . . yes
C37 C38 H38 119.9 . . no
C39 C38 H38 119.9 . . no
C38 C39 C34 119.62(18) . . yes
C38 C39 H39 120.2 . . no
C34 C39 H39 120.2 . . no
C41 C40 C45 119.61(16) . . yes
C41 C40 P1 120.56(14) . . yes
C45 C40 P1 119.82(13) . . yes
C42 C41 C40 119.69(17) . . yes
C42 C41 H41 120.2 . . no
C40 C41 H41 120.2 . . no
C43 C42 C41 120.36(18) . . yes
C43 C42 H42 119.8 . . no
C41 C42 H42 119.8 . . no
C42 C43 C44 120.41(18) . . yes
C42 C43 H43 119.8 . . no
C44 C43 H43 119.8 . . no
C43 C44 C45 120.02(18) . . yes
C43 C44 H44 120.0 . . no
C45 C44 H44 120.0 . . no
C44 C45 C40 119.89(17) . . yes
C44 C45 H45 120.1 . . no
C40 C45 H45 120.1 . . no
C51 C46 C47 119.86(17) . . yes
C51 C46 P1 121.01(14) . . yes
C47 C46 P1 119.12(14) . . yes
C48 C47 C46 119.47(18) . . yes
C48 C47 H47 120.3 . . no
C46 C47 H47 120.3 . . no
C49 C48 C47 120.42(19) . . yes
C49 C48 H48 119.8 . . no
C47 C48 H48 119.8 . . no
C50 C49 C48 120.45(19) . . yes
C50 C49 H49 119.8 . . no
C48 C49 H49 119.8 . . no
C49 C50 C51 120.0(2) . . yes
C49 C50 H50 120.0 . . no
C51 C50 H50 120.0 . . no
C50 C51 C46 119.79(19) . . yes
C50 C51 H51 120.1 . . no
C46 C51 H51 120.1 . . no
N5 Fe1 N3 94.11(6) . . yes
N5 Fe1 N1 95.22(6) . . yes
N3 Fe1 N1 95.51(6) . . yes
N5 Fe1 O2 91.84(5) . . yes
N3 Fe1 O2 173.98(6) . . yes
N1 Fe1 O2 83.03(5) . . yes
N5 Fe1 O6 83.16(6) . . yes
N3 Fe1 O6 89.87(5) . . yes
N1 Fe1 O6 174.48(6) . . yes
O2 Fe1 O6 91.73(5) . . yes
N5 Fe1 O4 173.25(5) . . yes
N3 Fe1 O4 82.64(6) . . yes
N1 Fe1 O4 91.00(6) . . yes
O2 Fe1 O4 91.53(5) . . yes
O6 Fe1 O4 90.88(5) . . yes
O1 N1 C1 119.22(14) . . yes
O1 N1 Fe1 126.96(11) . . yes
C1 N1 Fe1 113.71(11) . . yes
O3 N3 C10 118.32(14) . . yes
O3 N3 Fe1 127.33(11) . . yes
C10 N3 Fe1 114.26(11) . . yes
O5 N5 C19 119.07(14) . . yes
O5 N5 Fe1 127.19(11) . . yes
C19 N5 Fe1 113.75(11) . . yes
C3 O2 Fe1 113.43(11) . . yes
C12 O4 Fe1 113.63(11) . . yes
C21 O6 Fe1 112.50(11) . . yes
C34 P1 C46 111.35(8) . . yes
C34 P1 C28 109.72(8) . . yes
C46 P1 C28 108.25(8) . . yes
C34 P1 C40 106.33(8) . . yes
C46 P1 C40 109.77(8) . . yes
C28 P1 C40 111.44(8) . . yes

loop_
_geom_bond_atom_site_label_1
_geom_bond_atom_site_label_2
_geom_bond_distance
_geom_bond_site_symmetry_2
_geom_bond_publ_flag
C1 N1 1.376(2) . yes
C1 C2 1.420(2) . yes
C1 C3 1.421(2) . yes
C2 N2 1.148(2) . yes
C3 O2 1.2703(19) . yes
C3 C4 1.475(2) . yes
C4 C5 1.390(2) . yes
C4 C9 1.398(2) . yes
C5 C6 1.387(3) . yes
C5 H5 0.9500 . no
C6 C7 1.382(3) . yes
C6 H6 0.9500 . no
C7 C8 1.380(3) . yes
C7 H7 0.9500 . no
C8 C9 1.388(3) . yes
C8 H8 0.9500 . no
C9 H9 0.9500 . no
C10 N3 1.384(2) . yes
C10 C12 1.417(2) . yes
C10 C11 1.426(2) . yes
C11 N4 1.141(2) . yes
C12 O4 1.269(2) . yes
C12 C13 1.475(2) . yes
C13 C18 1.393(3) . yes
C13 C14 1.398(3) . yes
C14 C15 1.381(3) . yes
C14 H14 0.9500 . no
C15 C16 1.382(3) . yes
C15 H15 0.9500 . no
C16 C17 1.378(3) . yes
C16 H16 0.9500 . no
C17 C18 1.391(3) . yes
C17 H17 0.9500 . no
C18 H18 0.9500 . no
C19 N5 1.380(2) . yes
C19 C21 1.417(2) . yes
C19 C20 1.422(2) . yes
C20 N6 1.145(2) . yes
C21 O6 1.270(2) . yes
C21 C22 1.478(2) . yes
C22 C27 1.390(2) . yes
C22 C23 1.394(3) . yes
C23 C24 1.388(3) . yes
C23 H23 0.9500 . no
C24 C25 1.385(3) . yes
C24 H24 0.9500 . no
C25 C26 1.383(3) . yes
C25 H25 0.9500 . no
C26 C27 1.390(2) . yes
C26 H26 0.9500 . no
C27 H27 0.9500 . no
C28 C33 1.391(3) . yes
C28 C29 1.401(2) . yes
C28 P1 1.7949(18) . yes
C29 C30 1.378(3) . yes
C29 H29 0.9500 . no
C30 C31 1.382(3) . yes
C30 H30 0.9500 . no
C31 C32 1.380(3) . yes
C31 H31 0.9500 . no
C32 C33 1.380(3) . yes
C32 H32 0.9500 . no
C33 H33 0.9500 . no
C34 C35 1.388(3) . yes
C34 C39 1.398(2) . yes
C34 P1 1.7896(18) . yes
C35 C36 1.388(3) . yes
C35 H35 0.9500 . no
C36 C37 1.376(3) . yes
C36 H36 0.9500 . no
C37 C38 1.383(3) . yes
C37 H37 0.9500 . no
C38 C39 1.383(3) . yes
C38 H38 0.9500 . no
C39 H39 0.9500 . no
C40 C41 1.391(3) . yes
C40 C45 1.402(2) . yes
C40 P1 1.7966(17) . yes
C41 C42 1.388(3) . yes
C41 H41 0.9500 . no
C42 C43 1.378(3) . yes
C42 H42 0.9500 . no
C43 C44 1.382(3) . yes
C43 H43 0.9500 . no
C44 C45 1.384(3) . yes
C44 H44 0.9500 . no
C45 H45 0.9500 . no
C46 C51 1.390(3) . yes
C46 C47 1.395(2) . yes
C46 P1 1.7931(18) . yes
C47 C48 1.381(3) . yes
C47 H47 0.9500 . no
C48 C49 1.380(3) . yes
C48 H48 0.9500 . no
C49 C50 1.372(3) . yes
C49 H49 0.9500 . no
C50 C51 1.390(3) . yes
C50 H50 0.9500 . no
C51 H51 0.9500 . no
Fe1 N5 1.8615(14) . yes
Fe1 N3 1.8634(14) . yes
Fe1 N1 1.8716(14) . yes
Fe1 O2 1.9477(12) . yes
Fe1 O6 1.9596(12) . yes
Fe1 O4 1.9602(12) . yes
N1 O1 1.2528(18) . yes
N3 O3 1.2514(18) . yes
N5 O5 1.2522(18) . yes

loop_
_geom_torsion_atom_site_label_1
_geom_torsion_atom_site_label_2
_geom_torsion_atom_site_label_3
_geom_torsion_atom_site_label_4
_geom_torsion
_geom_torsion_site_symmetry_1
_geom_torsion_site_symmetry_2
_geom_torsion_site_symmetry_3
_geom_torsion_site_symmetry_4
_geom_torsion_publ_flag
N1 C1 C3 O2 4.2(2) . . . . yes
C2 C1 C3 O2 -169.95(17) . . . . yes
N1 C1 C3 C4 -175.58(15) . . . . yes
C2 C1 C3 C4 10.3(3) . . . . yes
O2 C3 C4 C5 20.8(2) . . . . yes
C1 C3 C4 C5 -159.49(17) . . . . yes
O2 C3 C4 C9 -157.01(17) . . . . yes
C1 C3 C4 C9 22.7(3) . . . . yes
C9 C4 C5 C6 0.6(3) . . . . yes
C3 C4 C5 C6 -177.24(16) . . . . yes
C4 C5 C6 C7 -0.6(3) . . . . yes
C5 C6 C7 C8 -0.1(3) . . . . yes
C6 C7 C8 C9 0.8(3) . . . . yes
C7 C8 C9 C4 -0.8(3) . . . . yes
C5 C4 C9 C8 0.1(3) . . . . yes
C3 C4 C9 C8 177.85(17) . . . . yes
N3 C10 C12 O4 1.4(2) . . . . yes
C11 C10 C12 O4 -174.37(16) . . . . yes
N3 C10 C12 C13 179.97(15) . . . . yes
C11 C10 C12 C13 4.2(3) . . . . yes
O4 C12 C13 C18 -154.83(17) . . . . yes
C10 C12 C13 C18 26.6(3) . . . . yes
O4 C12 C13 C14 23.6(2) . . . . yes
C10 C12 C13 C14 -154.89(17) . . . . yes
C18 C13 C14 C15 -0.5(3) . . . . yes
C12 C13 C14 C15 -179.02(17) . . . . yes
C13 C14 C15 C16 -0.9(3) . . . . yes
C14 C15 C16 C17 1.6(3) . . . . yes
C15 C16 C17 C18 -1.0(3) . . . . yes
C16 C17 C18 C13 -0.4(3) . . . . yes
C14 C13 C18 C17 1.2(3) . . . . yes
C12 C13 C18 C17 179.59(17) . . . . yes
N5 C19 C21 O6 2.2(2) . . . . yes
C20 C19 C21 O6 -172.56(16) . . . . yes
N5 C19 C21 C22 -178.27(15) . . . . yes
C20 C19 C21 C22 7.0(3) . . . . yes
O6 C21 C22 C27 -138.88(17) . . . . yes
C19 C21 C22 C27 41.6(3) . . . . yes
O6 C21 C22 C23 36.6(2) . . . . yes
C19 C21 C22 C23 -142.97(18) . . . . yes
C27 C22 C23 C24 -0.9(3) . . . . yes
C21 C22 C23 C24 -176.37(17) . . . . yes
C22 C23 C24 C25 1.6(3) . . . . yes
C23 C24 C25 C26 -0.7(3) . . . . yes
C24 C25 C26 C27 -0.8(3) . . . . yes
C25 C26 C27 C22 1.5(3) . . . . yes
C23 C22 C27 C26 -0.7(3) . . . . yes
C21 C22 C27 C26 174.68(16) . . . . yes
C33 C28 C29 C30 0.3(3) . . . . yes
P1 C28 C29 C30 176.13(15) . . . . yes
C28 C29 C30 C31 0.0(3) . . . . yes
C29 C30 C31 C32 -0.5(3) . . . . yes
C30 C31 C32 C33 0.7(3) . . . . yes
C31 C32 C33 C28 -0.3(3) . . . . yes
C29 C28 C33 C32 -0.2(3) . . . . yes
P1 C28 C33 C32 -175.94(15) . . . . yes
C39 C34 C35 C36 1.3(3) . . . . yes
P1 C34 C35 C36 -167.70(15) . . . . yes
C34 C35 C36 C37 -0.5(3) . . . . yes
C35 C36 C37 C38 -0.9(3) . . . . yes
C36 C37 C38 C39 1.4(3) . . . . yes
C37 C38 C39 C34 -0.6(3) . . . . yes
C35 C34 C39 C38 -0.8(3) . . . . yes
P1 C34 C39 C38 168.13(15) . . . . yes
C45 C40 C41 C42 0.6(3) . . . . yes
P1 C40 C41 C42 -178.59(15) . . . . yes
C40 C41 C42 C43 0.3(3) . . . . yes
C41 C42 C43 C44 -1.0(3) . . . . yes
C42 C43 C44 C45 0.7(3) . . . . yes
C43 C44 C45 C40 0.2(3) . . . . yes
C41 C40 C45 C44 -0.9(3) . . . . yes
P1 C40 C45 C44 178.33(14) . . . . yes
C51 C46 C47 C48 1.5(3) . . . . yes
P1 C46 C47 C48 -178.28(14) . . . . yes
C46 C47 C48 C49 0.1(3) . . . . yes
C47 C48 C49 C50 -1.3(3) . . . . yes
C48 C49 C50 C51 0.9(3) . . . . yes
C49 C50 C51 C46 0.7(3) . . . . yes
C47 C46 C51 C50 -1.9(3) . . . . yes
P1 C46 C51 C50 177.87(17) . . . . yes
C2 C1 N1 O1 -7.4(2) . . . . yes
C3 C1 N1 O1 178.06(14) . . . . yes
C2 C1 N1 Fe1 169.02(13) . . . . yes
C3 C1 N1 Fe1 -5.55(18) . . . . yes
N5 Fe1 N1 O1 -88.63(14) . . . . yes
N3 Fe1 N1 O1 6.03(14) . . . . yes
O2 Fe1 N1 O1 -179.85(14) . . . . yes
O4 Fe1 N1 O1 88.73(14) . . . . yes
N5 Fe1 N1 C1 95.32(12) . . . . yes
N3 Fe1 N1 C1 -170.02(12) . . . . yes
O2 Fe1 N1 C1 4.10(11) . . . . yes
O4 Fe1 N1 C1 -87.32(12) . . . . yes
C12 C10 N3 O3 -179.01(14) . . . . yes
C11 C10 N3 O3 -2.8(2) . . . . yes
C12 C10 N3 Fe1 -2.23(18) . . . . yes
C11 C10 N3 Fe1 174.02(12) . . . . yes
N5 Fe1 N3 O3 4.17(14) . . . . yes
N1 Fe1 N3 O3 -91.49(14) . . . . yes
O6 Fe1 N3 O3 87.30(14) . . . . yes
O4 Fe1 N3 O3 178.21(14) . . . . yes
N5 Fe1 N3 C10 -172.27(11) . . . . yes
N1 Fe1 N3 C10 92.07(12) . . . . yes
O6 Fe1 N3 C10 -89.13(11) . . . . yes
O4 Fe1 N3 C10 1.78(11) . . . . yes
C21 C19 N5 O5 -175.49(14) . . . . yes
C20 C19 N5 O5 -0.3(2) . . . . yes
C21 C19 N5 Fe1 4.00(18) . . . . yes
C20 C19 N5 Fe1 179.22(12) . . . . yes
N3 Fe1 N5 O5 -97.13(14) . . . . yes
N1 Fe1 N5 O5 -1.21(14) . . . . yes
O2 Fe1 N5 O5 81.96(13) . . . . yes
O6 Fe1 N5 O5 173.49(14) . . . . yes
N3 Fe1 N5 C19 83.43(12) . . . . yes
N1 Fe1 N5 C19 179.35(11) . . . . yes
O2 Fe1 N5 C19 -97.48(11) . . . . yes
O6 Fe1 N5 C19 -5.95(11) . . . . yes
C1 C3 O2 Fe1 -0.79(19) . . . . yes
C4 C3 O2 Fe1 178.96(11) . . . . yes
N5 Fe1 O2 C3 -96.88(12) . . . . yes
N1 Fe1 O2 C3 -1.84(12) . . . . yes
O6 Fe1 O2 C3 179.91(12) . . . . yes
O4 Fe1 O2 C3 88.97(12) . . . . yes
C10 C12 O4 Fe1 0.03(18) . . . . yes
C13 C12 O4 Fe1 -178.63(11) . . . . yes
N3 Fe1 O4 C12 -1.01(11) . . . . yes
N1 Fe1 O4 C12 -96.44(11) . . . . yes
O2 Fe1 O4 C12 -179.49(11) . . . . yes
O6 Fe1 O4 C12 88.75(11) . . . . yes
C19 C21 O6 Fe1 -6.92(19) . . . . yes
C22 C21 O6 Fe1 173.49(11) . . . . yes
N5 Fe1 O6 C21 7.20(11) . . . . yes
N3 Fe1 O6 C21 -86.96(12) . . . . yes
O2 Fe1 O6 C21 98.84(11) . . . . ?
O4 Fe1 O6 C21 -169.60(11) . . . . ?
C35 C34 P1 C46 -35.34(17) . . . . ?
C39 C34 P1 C46 155.64(14) . . . . ?
C35 C34 P1 C28 -155.16(14) . . . . ?
C39 C34 P1 C28 35.82(17) . . . . ?
C35 C34 P1 C40 84.19(16) . . . . ?
C39 C34 P1 C40 -84.83(16) . . . . ?
C51 C46 P1 C34 96.19(18) . . . . ?
C47 C46 P1 C34 -84.04(16) . . . . ?
C51 C46 P1 C28 -143.12(17) . . . . ?
C47 C46 P1 C28 36.65(17) . . . . ?
C51 C46 P1 C40 -21.28(19) . . . . ?
C47 C46 P1 C40 158.49(14) . . . . ?
C33 C28 P1 C34 -145.69(14) . . . . ?
C29 C28 P1 C34 38.54(17) . . . . ?
C33 C28 P1 C46 92.61(16) . . . . ?
C29 C28 P1 C46 -83.16(16) . . . . ?
C33 C28 P1 C40 -28.20(17) . . . . ?
C29 C28 P1 C40 156.03(14) . . . . ?
C41 C40 P1 C34 -167.02(15) . . . . ?
C45 C40 P1 C34 13.78(17) . . . . ?
C41 C40 P1 C46 -46.46(17) . . . . ?
C45 C40 P1 C46 134.34(15) . . . . ?
C41 C40 P1 C28 73.46(16) . . . . ?
C45 C40 P1 C28 -105.74(15) . . . . ?
